data_7715186
loop_
_publ_author_name
'Rabelo, Renato'
'Toma, Luminita'
'Julve, Miguel'
'Lloret, Francesc'
'Pas&#xe1;n, Jorge'
'Cangussu, Danielle'
'Ruiz-Garc&#xed;a, Rafael'
'Cano, Joan'

_publ_section_title
;
 How the spin state tunes the slow magnetic relaxation field dependence in
 spin crossover cobalt(II) complexes.
;
_journal_issue 12
_journal_name_full 'Dalton transactions (Cambridge, England : 2003)'
_journal_page_first 5507
_journal_page_last 5520
_journal_paper_doi 10.1039/d4dt00059e
_journal_volume 53
_journal_year 2024
_chemical_formula_moiety 'C38 H26 Cl4 Co N6, C4 H8 O2, 2(Cl O4)'
_chemical_formula_sum 'C42 H34 Cl6 Co N6 O10'
_chemical_formula_weight 1054.38
_space_group_crystal_system triclinic
_space_group_IT_number 2
_space_group_name_Hall '-P 1'
_space_group_name_H-M_alt 'P -1'
_atom_sites_solution_hydrogens geom
_atom_sites_solution_primary dual
_audit_creation_date 2020-09-30
_audit_creation_method
;
Olex2 1.2
(compiled 2018.05.29 svn.r3510 for OlexSys, GUI svn.r5506)
;
_audit_update_record
;
2020-10-26 deposited with the CCDC.	2024-02-20 downloaded from the CCDC.
;
_cell_angle_alpha 95.702(2)
_cell_angle_beta 98.578(3)
_cell_angle_gamma 91.896(2)
_cell_formula_units_Z 2
_cell_length_a 10.1717(8)
_cell_length_b 10.3299(6)
_cell_length_c 21.7926(15)
_cell_measurement_reflns_used 9863
_cell_measurement_temperature 150(2)
_cell_measurement_theta_max 29.16
_cell_measurement_theta_min 2.29
_cell_volume 2250.3(3)
_computing_cell_refinement 'SAINT V8.38A (?, 2016)'
_computing_data_collection 'SAINT V8.38A (?, 2016)'
_computing_data_reduction 'SAINT V8.38A (?, 2016)'
_computing_molecular_graphics 'Olex2 (Dolomanov et al., 2009)'
_computing_publication_material 'Olex2 (Dolomanov et al., 2009)'
_computing_structure_refinement 'ShelXL (Sheldrick, 2015)'
_computing_structure_solution 'ShelXT (Sheldrick, 2015)'
_diffrn_ambient_environment N~2~
_diffrn_ambient_temperature 150.0(2)
_diffrn_detector 'CCD plate'
_diffrn_measured_fraction_theta_full 0.999
_diffrn_measured_fraction_theta_max 0.996
_diffrn_measurement_device 'four-circle diffractometer'
_diffrn_measurement_device_type 'Bruker APEX-II CCD'
_diffrn_measurement_method '\f and \w scans'
_diffrn_radiation_monochromator graphite
_diffrn_radiation_type MoK\a
_diffrn_radiation_wavelength 0.71073
_diffrn_reflns_av_R_equivalents 0.0651
_diffrn_reflns_av_unetI/netI 0.0321
_diffrn_reflns_Laue_measured_fraction_full 0.999
_diffrn_reflns_Laue_measured_fraction_max 0.996
_diffrn_reflns_limit_h_max 14
_diffrn_reflns_limit_h_min -14
_diffrn_reflns_limit_k_max 14
_diffrn_reflns_limit_k_min -14
_diffrn_reflns_limit_l_max 30
_diffrn_reflns_limit_l_min -30
_diffrn_reflns_number 151552
_diffrn_reflns_point_group_measured_fraction_full 0.999
_diffrn_reflns_point_group_measured_fraction_max 0.996
_diffrn_reflns_theta_full 25.242
_diffrn_reflns_theta_max 29.596
_diffrn_reflns_theta_min 2.288
_diffrn_source 'fine-focus sealed X-ray tube'
_diffrn_source_type 'Enhance (Mo) X-ray Source'
_exptl_absorpt_coefficient_mu 0.802
_exptl_absorpt_correction_type none
_exptl_crystal_colour orange
_exptl_crystal_density_diffrn 1.556
_exptl_crystal_description plate
_exptl_crystal_F_000 1074
_exptl_crystal_size_max 0.2
_exptl_crystal_size_mid 0.1
_exptl_crystal_size_min 0.1
_refine_diff_density_max 0.828
_refine_diff_density_min -0.634
_refine_diff_density_rms 0.073
_refine_ls_extinction_method none
_refine_ls_goodness_of_fit_ref 1.056
_refine_ls_hydrogen_treatment constr
_refine_ls_matrix_type full
_refine_ls_number_parameters 628
_refine_ls_number_reflns 12609
_refine_ls_number_restraints 21
_refine_ls_restrained_S_all 1.056
_refine_ls_R_factor_all 0.0708
_refine_ls_R_factor_gt 0.0458
_refine_ls_shift/su_max 0.001
_refine_ls_shift/su_mean 0.000
_refine_ls_structure_factor_coef Fsqd
_refine_ls_weighting_details 'w=1/[\s^2^(Fo^2^)+(0.0429P)^2^+2.9070P] where P=(Fo^2^+2Fc^2^)/3'
_refine_ls_weighting_scheme calc
_refine_ls_wR_factor_gt 0.1062
_refine_ls_wR_factor_ref 0.1226
_reflns_Friedel_coverage 0.000
_reflns_number_gt 9558
_reflns_number_total 12609
_reflns_threshold_expression 'I > 2\s(I)'
_cod_data_source_file d4dt00059e2.cif
_cod_data_source_block compound_3
_cod_depositor_comments 'Adding full bibliography for 7715184--7715187.cif.'
_cod_database_code 7715186
_shelx_shelxl_version_number 2018/3
_shelx_space_group_comment
;
The symmetry employed for this shelxl refinement is uniquely defined
by the following loop, which should always be used as a source of
symmetry information in preference to the above space-group names.
They are only intended as comments.
;
_shelx_estimated_absorpt_t_max 0.924
_shelx_estimated_absorpt_t_min 0.856
_olex2_refinement_description
;
1. Fixed Uiso
 At 1.2 times of:
  All C(H) groups, All C(H,H) groups
 At 1.5 times of:
  All C(H,H,H) groups
2. Restrained distances
 O7B-O8B \\sim O7B-O9B \\sim O7B-O10B \\sim O8B-O9B \\sim O8B-O10B \\sim
O9B-O10B
 with sigma of 0.02
 Cl6B-O7B \\sim Cl6B-O8B \\sim Cl6B-O9B \\sim Cl6B-O10B
 with sigma of 0.02
3. Uiso/Uaniso restraints and constraints
Uanis(O10B) = Uanis(O10)
4. Others
 Sof(Cl6B)=Sof(O7B)=Sof(O8B)=Sof(O9B)=Sof(O10B)=1-FVAR(1)
 Sof(Cl6)=Sof(O7)=Sof(O8)=Sof(O9)=Sof(O10)=FVAR(1)
5.a Secondary CH2 refined with riding coordinates:
 C41(H41A,H41B)
5.b Aromatic/amide H refined with riding coordinates:
 C2(H2), C3(H3), C5(H5), C6(H6), C7(H7), C9(H9), C10(H10), C11(H11), C13(H13),
 C15(H15), C16(H16), C18(H18), C19(H19), C21(H21), C22(H22), C24(H24), C25(H25),
  C26(H26), C28(H28), C29(H29), C30(H30), C32(H32), C34(H34), C35(H35),
 C37(H37), C38(H38)
5.c Idealised Me refined as rotating group:
 C40(H40A,H40B,H40C), C42(H42A,H42B,H42C)
;
_olex2_submission_special_instructions 'No special instructions were received'

loop_
_space_group_symop_operation_xyz
'x, y, z'
'-x, -y, -z'

loop_
_atom_site_label
_atom_site_type_symbol
_atom_site_fract_x
_atom_site_fract_y
_atom_site_fract_z
_atom_site_U_iso_or_equiv
_atom_site_adp_type
_atom_site_occupancy
_atom_site_site_symmetry_order
_atom_site_calc_flag
_atom_site_refinement_flags_posn
_atom_site_refinement_flags_adp
_atom_site_refinement_flags_occupancy
_atom_site_disorder_assembly
_atom_site_disorder_group
C1 C 0.4681(2) 0.2136(2) 0.23601(11) 0.0287(5) Uani 1 1 d . . . . .
C2 C 0.5970(3) 0.2695(3) 0.24571(13) 0.0374(6) Uani 1 1 d . . . . .
H2 H 0.628788 0.325330 0.282639 0.045 Uiso 1 1 calc R . . . .
C3 C 0.6782(3) 0.2427(3) 0.20079(14) 0.0420(6) Uani 1 1 d . . . . .
H3 H 0.765923 0.281098 0.206588 0.050 Uiso 1 1 calc R . . . .
C4 C 0.6316(3) 0.1602(3) 0.14756(12) 0.0352(6) Uani 1 1 d . . . . .
C5 C 0.5037(3) 0.1041(3) 0.13791(12) 0.0347(5) Uani 1 1 d . . . . .
H5 H 0.472899 0.046780 0.101363 0.042 Uiso 1 1 calc R . . . .
C6 C 0.4215(3) 0.1322(3) 0.18198(12) 0.0323(5) Uani 1 1 d . . . . .
H6 H 0.332860 0.095773 0.175334 0.039 Uiso 1 1 calc R . . . .
C7 C 0.4162(2) 0.2161(2) 0.33636(11) 0.0272(5) Uani 1 1 d . . . . .
H7 H 0.497188 0.175244 0.347976 0.033 Uiso 1 1 calc R . . . .
C8 C 0.3281(2) 0.2528(2) 0.38209(11) 0.0255(4) Uani 1 1 d . . . . .
C9 C 0.3451(3) 0.2198(3) 0.44295(12) 0.0332(5) Uani 1 1 d . . . . .
H9 H 0.416749 0.169040 0.458085 0.040 Uiso 1 1 calc R . . . .
C10 C 0.2540(3) 0.2634(3) 0.48093(12) 0.0374(6) Uani 1 1 d . . . . .
H10 H 0.260758 0.239708 0.522270 0.045 Uiso 1 1 calc R . . . .
C11 C 0.1543(3) 0.3407(3) 0.45879(11) 0.0339(6) Uani 1 1 d . . . . .
H11 H 0.092612 0.372566 0.484681 0.041 Uiso 1 1 calc R . . . .
C12 C 0.1454(2) 0.3713(2) 0.39769(10) 0.0262(5) Uani 1 1 d . . . . .
C13 C 0.0486(3) 0.4569(2) 0.36838(11) 0.0299(5) Uani 1 1 d . . . . .
H13 H -0.008990 0.503422 0.392146 0.036 Uiso 1 1 calc R . . . .
C14 C -0.0502(2) 0.5540(2) 0.28197(11) 0.0267(5) Uani 1 1 d . . . . .
C15 C -0.1685(3) 0.5806(3) 0.30440(13) 0.0360(6) Uani 1 1 d . . . . .
H15 H -0.193384 0.536297 0.337396 0.043 Uiso 1 1 calc R . . . .
C16 C -0.2497(3) 0.6718(3) 0.27848(13) 0.0410(7) Uani 1 1 d . . . . .
H16 H -0.330331 0.690873 0.293791 0.049 Uiso 1 1 calc R . . . .
C17 C -0.2134(3) 0.7351(3) 0.23027(12) 0.0350(6) Uani 1 1 d . . . . .
C18 C -0.1003(3) 0.7051(3) 0.20529(12) 0.0341(6) Uani 1 1 d . . . . .
H18 H -0.078030 0.746819 0.171020 0.041 Uiso 1 1 calc R . . . .
C19 C -0.0194(3) 0.6127(3) 0.23112(12) 0.0326(5) Uani 1 1 d . . . . .
H19 H 0.057914 0.589540 0.213756 0.039 Uiso 1 1 calc R . . . .
C20 C 0.3629(2) 0.6201(2) 0.28147(10) 0.0249(4) Uani 1 1 d . . . . .
C21 C 0.4055(3) 0.6011(3) 0.34342(11) 0.0327(5) Uani 1 1 d . . . . .
H21 H 0.392237 0.517967 0.357244 0.039 Uiso 1 1 calc R . . . .
C22 C 0.4673(3) 0.7028(3) 0.38513(11) 0.0338(6) Uani 1 1 d . . . . .
H22 H 0.495788 0.690264 0.427568 0.041 Uiso 1 1 calc R . . . .
C23 C 0.4868(3) 0.8222(2) 0.36421(11) 0.0290(5) Uani 1 1 d . . . . .
C24 C 0.4435(3) 0.8440(2) 0.30281(12) 0.0331(5) Uani 1 1 d . . . . .
H24 H 0.456744 0.927563 0.289372 0.040 Uiso 1 1 calc R . . . .
C25 C 0.3805(3) 0.7421(2) 0.26124(11) 0.0305(5) Uani 1 1 d . . . . .
H25 H 0.349651 0.755793 0.219154 0.037 Uiso 1 1 calc R . . . .
C26 C 0.3031(2) 0.5049(2) 0.18222(10) 0.0255(4) Uani 1 1 d . . . . .
H26 H 0.353858 0.567386 0.165205 0.031 Uiso 1 1 calc R . . . .
C27 C 0.2272(2) 0.3973(2) 0.14237(10) 0.0240(4) Uani 1 1 d . . . . .
C28 C 0.2241(3) 0.3733(2) 0.07828(11) 0.0302(5) Uani 1 1 d . . . . .
H28 H 0.271159 0.429986 0.056445 0.036 Uiso 1 1 calc R . . . .
C29 C 0.1511(3) 0.2651(3) 0.04710(11) 0.0320(5) Uani 1 1 d . . . . .
H29 H 0.146171 0.247525 0.003170 0.038 Uiso 1 1 calc R . . . .
C30 C 0.0846(3) 0.1815(2) 0.07997(10) 0.0280(5) Uani 1 1 d . . . . .
H30 H 0.034647 0.106309 0.059119 0.034 Uiso 1 1 calc R . . . .
C31 C 0.0936(2) 0.2113(2) 0.14406(10) 0.0238(4) Uani 1 1 d . . . . .
C32 C 0.0419(2) 0.1271(2) 0.18674(11) 0.0252(4) Uani 1 1 d . . . . .
H32 H -0.005092 0.046498 0.171675 0.030 Uiso 1 1 calc R . . . .
C33 C 0.0378(3) 0.0797(2) 0.28936(11) 0.0293(5) Uani 1 1 d . . . . .
C34 C 0.1080(3) -0.0327(3) 0.29243(13) 0.0398(6) Uani 1 1 d . . . . .
H34 H 0.163895 -0.055973 0.262264 0.048 Uiso 1 1 calc R . . . .
C35 C 0.0966(3) -0.1111(3) 0.33951(14) 0.0457(7) Uani 1 1 d . . . . .
H35 H 0.145768 -0.187489 0.342374 0.055 Uiso 1 1 calc R . . . .
C36 C 0.0132(3) -0.0772(3) 0.38214(13) 0.0434(7) Uani 1 1 d . . . . .
C37 C -0.0593(3) 0.0325(3) 0.37878(14) 0.0452(7) Uani 1 1 d . . . . .
H37 H -0.118125 0.052944 0.407945 0.054 Uiso 1 1 calc R . . . .
C38 C -0.0461(3) 0.1133(3) 0.33253(13) 0.0389(6) Uani 1 1 d . . . . .
H38 H -0.093911 0.190575 0.330470 0.047 Uiso 1 1 calc R . . . .
Cl1 Cl 0.73357(8) 0.12555(8) 0.09146(4) 0.04760(18) Uani 1 1 d . . . . .
Cl2 Cl -0.31124(9) 0.85547(9) 0.19983(4) 0.0550(2) Uani 1 1 d . . . . .
Cl3 Cl 0.56911(8) 0.94965(6) 0.41509(3) 0.04081(16) Uani 1 1 d . . . . .
Cl4 Cl 0.00441(12) -0.17471(10) 0.44211(4) 0.0699(3) Uani 1 1 d . . . . .
Co1 Co 0.19101(3) 0.34712(3) 0.26804(2) 0.02213(8) Uani 1 1 d . . . . .
N1 N 0.3793(2) 0.24136(19) 0.27998(9) 0.0265(4) Uani 1 1 d . . . . .
N2 N 0.22897(19) 0.32521(18) 0.36026(9) 0.0233(4) Uani 1 1 d . . . . .
N3 N 0.0431(2) 0.46771(18) 0.30984(9) 0.0249(4) Uani 1 1 d . . . . .
N4 N 0.29878(19) 0.51200(18) 0.24133(8) 0.0232(4) Uani 1 1 d . . . . .
N5 N 0.16154(19) 0.31816(18) 0.17361(8) 0.0218(4) Uani 1 1 d . . . . .
N6 N 0.0632(2) 0.16754(19) 0.24517(9) 0.0253(4) Uani 1 1 d . . . . .
C39 C 0.5628(3) 0.6354(3) 0.06066(14) 0.0453(7) Uani 1 1 d . . . . .
C40 C 0.5301(4) 0.7575(4) 0.03248(18) 0.0598(9) Uani 1 1 d . . . . .
H40A H 0.598761 0.825672 0.049568 0.090 Uiso 1 1 calc GR . . . .
H40B H 0.443537 0.785128 0.042145 0.090 Uiso 1 1 calc GR . . . .
H40C H 0.526281 0.742409 -0.012871 0.090 Uiso 1 1 calc GR . . . .
C41 C 0.7314(4) 0.4852(3) 0.08281(16) 0.0514(8) Uani 1 1 d . . . . .
H41A H 0.671053 0.410410 0.063235 0.062 Uiso 1 1 calc R . . . .
H41B H 0.730702 0.492751 0.128404 0.062 Uiso 1 1 calc R . . . .
C42 C 0.8675(4) 0.4642(4) 0.06960(18) 0.0612(10) Uani 1 1 d . . . . .
H42A H 0.865421 0.444724 0.024524 0.092 Uiso 1 1 calc GR . . . .
H42B H 0.903434 0.390940 0.090954 0.092 Uiso 1 1 calc GR . . . .
H42C H 0.924076 0.542993 0.084554 0.092 Uiso 1 1 calc GR . . . .
O1 O 0.6862(2) 0.60510(19) 0.05755(9) 0.0384(4) Uani 1 1 d . . . . .
O2 O 0.4878(3) 0.5651(3) 0.08270(14) 0.0723(8) Uani 1 1 d . . . . .
Cl5 Cl 0.14245(7) 0.82098(6) 0.09401(3) 0.03377(14) Uani 1 1 d . . . . .
O3 O 0.1950(4) 0.8484(4) 0.04082(15) 0.1053(13) Uani 1 1 d . . . . .
O4 O 0.0072(2) 0.8596(2) 0.08774(10) 0.0421(5) Uani 1 1 d . . . . .
O5 O 0.2150(3) 0.8930(2) 0.14819(12) 0.0666(7) Uani 1 1 d . . . . .
O6 O 0.1467(3) 0.6859(2) 0.10256(16) 0.0776(9) Uani 1 1 d . . . . .
Cl6 Cl 0.7137(3) 1.3559(3) 0.44790(13) 0.0352(5) Uani 0.776(7) 1 d . . P A 1
O7 O 0.6881(4) 1.2203(3) 0.4341(3) 0.090(2) Uani 0.776(7) 1 d . . P A 1
O8 O 0.6727(6) 1.3954(6) 0.5049(2) 0.121(2) Uani 0.776(7) 1 d . . P A 1
O9 O 0.8526(5) 1.3891(6) 0.4521(3) 0.0697(15) Uani 0.776(7) 1 d . . P A 1
O10 O 0.6400(5) 1.4235(4) 0.4000(2) 0.0702(12) Uani 0.776(7) 1 d . . P A 1
Cl6B Cl 0.7225(12) 1.3453(11) 0.4444(5) 0.051(3) Uani 0.224(7) 1 d D . P A 2
O7B O 0.6623(15) 1.2588(16) 0.4758(7) 0.100(7) Uani 0.224(7) 1 d D . P A 2
O8B O 0.7554(16) 1.2823(19) 0.3903(6) 0.116(8) Uani 0.224(7) 1 d D . P A 2
O9B O 0.8338(13) 1.3991(16) 0.4818(8) 0.068(6) Uani 0.224(7) 1 d D . P A 2
O10B O 0.6344(16) 1.4374(15) 0.4285(7) 0.0702(12) Uani 0.224(7) 1 d D . P A 2

loop_
_atom_site_aniso_label
_atom_site_aniso_U_11
_atom_site_aniso_U_22
_atom_site_aniso_U_33
_atom_site_aniso_U_23
_atom_site_aniso_U_13
_atom_site_aniso_U_12
C1 0.0264(12) 0.0348(12) 0.0277(11) 0.0103(9) 0.0076(9) 0.0066(9)
C2 0.0287(14) 0.0508(16) 0.0329(13) 0.0038(11) 0.0063(10) -0.0022(11)
C3 0.0258(14) 0.0593(18) 0.0431(15) 0.0104(13) 0.0100(11) -0.0017(12)
C4 0.0315(14) 0.0444(14) 0.0349(13) 0.0155(11) 0.0122(11) 0.0108(11)
C5 0.0351(14) 0.0372(13) 0.0336(13) 0.0049(10) 0.0085(11) 0.0095(11)
C6 0.0241(12) 0.0362(13) 0.0374(13) 0.0047(10) 0.0067(10) 0.0047(10)
C7 0.0241(12) 0.0301(11) 0.0292(11) 0.0098(9) 0.0053(9) 0.0054(9)
C8 0.0247(12) 0.0279(11) 0.0252(11) 0.0071(8) 0.0042(9) 0.0045(9)
C9 0.0330(14) 0.0406(14) 0.0284(12) 0.0138(10) 0.0038(10) 0.0119(10)
C10 0.0397(15) 0.0521(16) 0.0229(11) 0.0130(11) 0.0047(10) 0.0126(12)
C11 0.0385(15) 0.0421(14) 0.0238(11) 0.0072(10) 0.0086(10) 0.0120(11)
C12 0.0294(12) 0.0273(11) 0.0231(10) 0.0047(8) 0.0059(9) 0.0061(9)
C13 0.0334(13) 0.0329(12) 0.0262(11) 0.0058(9) 0.0093(10) 0.0118(10)
C14 0.0286(12) 0.0274(11) 0.0257(11) 0.0078(9) 0.0045(9) 0.0075(9)
C15 0.0344(14) 0.0425(14) 0.0369(13) 0.0184(11) 0.0134(11) 0.0122(11)
C16 0.0375(16) 0.0514(16) 0.0410(15) 0.0193(13) 0.0153(12) 0.0197(13)
C17 0.0378(15) 0.0365(13) 0.0332(13) 0.0114(10) 0.0057(11) 0.0148(11)
C18 0.0362(14) 0.0387(13) 0.0316(12) 0.0160(10) 0.0089(10) 0.0099(11)
C19 0.0306(13) 0.0417(14) 0.0301(12) 0.0143(10) 0.0102(10) 0.0123(10)
C20 0.0224(11) 0.0304(11) 0.0223(10) 0.0008(8) 0.0054(8) 0.0029(9)
C21 0.0400(15) 0.0340(12) 0.0238(11) 0.0068(9) 0.0026(10) -0.0059(10)
C22 0.0408(15) 0.0363(13) 0.0227(11) 0.0069(9) -0.0014(10) -0.0023(11)
C23 0.0305(13) 0.0268(11) 0.0286(11) -0.0002(9) 0.0020(9) 0.0065(9)
C24 0.0429(15) 0.0244(11) 0.0317(12) 0.0058(9) 0.0015(11) 0.0098(10)
C25 0.0362(14) 0.0300(12) 0.0248(11) 0.0039(9) 0.0006(10) 0.0105(10)
C26 0.0266(12) 0.0283(11) 0.0231(10) 0.0054(8) 0.0068(9) 0.0002(9)
C27 0.0257(12) 0.0279(11) 0.0199(10) 0.0056(8) 0.0061(8) 0.0029(8)
C28 0.0351(14) 0.0354(13) 0.0221(11) 0.0058(9) 0.0093(9) -0.0003(10)
C29 0.0376(14) 0.0397(13) 0.0189(10) 0.0021(9) 0.0057(9) 0.0013(11)
C30 0.0305(13) 0.0309(12) 0.0217(10) 0.0009(9) 0.0023(9) 0.0016(9)
C31 0.0231(11) 0.0261(11) 0.0227(10) 0.0041(8) 0.0032(8) 0.0049(8)
C32 0.0241(11) 0.0258(11) 0.0261(11) 0.0043(8) 0.0038(9) 0.0012(8)
C33 0.0316(13) 0.0314(12) 0.0255(11) 0.0080(9) 0.0047(9) -0.0043(9)
C34 0.0525(18) 0.0340(13) 0.0369(14) 0.0114(11) 0.0139(12) 0.0053(12)
C35 0.058(2) 0.0362(14) 0.0451(16) 0.0161(12) 0.0087(14) 0.0025(13)
C36 0.0533(19) 0.0440(15) 0.0335(14) 0.0164(12) 0.0031(12) -0.0101(13)
C37 0.0486(18) 0.0544(18) 0.0370(14) 0.0137(13) 0.0167(13) -0.0063(14)
C38 0.0410(16) 0.0437(15) 0.0357(14) 0.0104(11) 0.0139(12) 0.0014(12)
Cl1 0.0413(4) 0.0649(5) 0.0440(4) 0.0138(3) 0.0230(3) 0.0142(3)
Cl2 0.0602(5) 0.0629(5) 0.0516(4) 0.0307(4) 0.0167(4) 0.0378(4)
Cl3 0.0519(4) 0.0279(3) 0.0372(3) -0.0003(2) -0.0087(3) 0.0027(3)
Cl4 0.0977(8) 0.0693(6) 0.0485(5) 0.0343(4) 0.0149(5) -0.0115(5)
Co1 0.02326(16) 0.02651(15) 0.01822(14) 0.00724(11) 0.00465(11) 0.00325(11)
N1 0.0248(10) 0.0304(10) 0.0271(9) 0.0084(8) 0.0081(8) 0.0050(8)
N2 0.0240(10) 0.0252(9) 0.0223(9) 0.0076(7) 0.0049(7) 0.0031(7)
N3 0.0252(10) 0.0265(9) 0.0252(9) 0.0075(7) 0.0062(7) 0.0074(7)
N4 0.0206(9) 0.0286(9) 0.0210(8) 0.0039(7) 0.0039(7) 0.0023(7)
N5 0.0215(9) 0.0264(9) 0.0185(8) 0.0058(7) 0.0039(7) 0.0036(7)
N6 0.0260(10) 0.0272(9) 0.0239(9) 0.0073(7) 0.0051(7) -0.0002(7)
C39 0.0430(18) 0.0585(19) 0.0345(14) 0.0017(13) 0.0094(12) -0.0034(14)
C40 0.0425(19) 0.070(2) 0.064(2) -0.0040(18) 0.0039(16) 0.0181(16)
C41 0.063(2) 0.0399(16) 0.0489(17) 0.0136(13) -0.0020(15) -0.0077(14)
C42 0.068(2) 0.054(2) 0.061(2) 0.0085(16) -0.0002(18) 0.0204(17)
O1 0.0391(11) 0.0412(10) 0.0379(10) 0.0103(8) 0.0117(8) 0.0017(8)
O2 0.0507(16) 0.090(2) 0.0835(19) 0.0223(16) 0.0273(14) -0.0052(14)
Cl5 0.0394(4) 0.0371(3) 0.0261(3) 0.0074(2) 0.0058(2) 0.0047(2)
O3 0.093(2) 0.181(4) 0.0694(19) 0.070(2) 0.0544(18) 0.060(2)
O4 0.0366(11) 0.0437(11) 0.0439(11) 0.0026(9) 0.0001(9) 0.0028(8)
O5 0.0618(16) 0.0592(15) 0.0646(16) -0.0042(12) -0.0294(13) 0.0039(12)
O6 0.085(2) 0.0353(12) 0.110(2) 0.0104(13) 0.0016(18) 0.0141(13)
Cl6 0.0322(10) 0.0325(8) 0.0400(9) 0.0091(6) 0.0009(7) -0.0058(7)
O7 0.063(3) 0.0296(16) 0.160(5) 0.009(2) -0.039(3) -0.0037(15)
O8 0.138(5) 0.149(5) 0.078(3) -0.022(3) 0.069(3) -0.069(4)
O9 0.033(2) 0.065(3) 0.114(4) 0.016(3) 0.019(2) -0.0056(17)
O10 0.079(2) 0.073(2) 0.059(3) 0.027(2) -0.007(2) 0.0205(17)
Cl6B 0.037(4) 0.055(5) 0.063(5) 0.003(3) 0.017(3) 0.018(3)
O7B 0.100(13) 0.136(17) 0.062(9) 0.032(10) 0.008(8) -0.072(12)
O8B 0.097(13) 0.20(2) 0.051(8) -0.035(10) 0.020(8) 0.029(13)
O9B 0.021(6) 0.052(7) 0.120(16) -0.022(10) 0.002(8) -0.007(5)
O10B 0.079(2) 0.073(2) 0.059(3) 0.027(2) -0.007(2) 0.0205(17)

loop_
_atom_type_symbol
_atom_type_description
_atom_type_scat_dispersion_real
_atom_type_scat_dispersion_imag
_atom_type_scat_source
C C 0.0033 0.0016 'International Tables Vol C Tables 4.2.6.8 and 6.1.1.4'
H H 0.0000 0.0000 'International Tables Vol C Tables 4.2.6.8 and 6.1.1.4'
Cl Cl 0.1484 0.1585 'International Tables Vol C Tables 4.2.6.8 and 6.1.1.4'
Co Co 0.3494 0.9721 'International Tables Vol C Tables 4.2.6.8 and 6.1.1.4'
N N 0.0061 0.0033 'International Tables Vol C Tables 4.2.6.8 and 6.1.1.4'
O O 0.0106 0.0060 'International Tables Vol C Tables 4.2.6.8 and 6.1.1.4'

loop_
_geom_angle_atom_site_label_1
_geom_angle_atom_site_label_2
_geom_angle_atom_site_label_3
_geom_angle
_geom_angle_site_symmetry_1
_geom_angle_site_symmetry_3
_geom_angle_publ_flag
C2 C1 N1 121.2(2) . . ?
C6 C1 C2 120.5(2) . . ?
C6 C1 N1 118.3(2) . . ?
C3 C2 C1 119.1(3) . . ?
C4 C3 C2 120.0(3) . . ?
C3 C4 C5 120.9(3) . . ?
C3 C4 Cl1 120.1(2) . . ?
C5 C4 Cl1 118.9(2) . . ?
C6 C5 C4 119.3(3) . . ?
C5 C6 C1 120.1(2) . . ?
N1 C7 C8 117.3(2) . . ?
C9 C8 C7 124.7(2) . . ?
N2 C8 C7 113.4(2) . . ?
N2 C8 C9 121.9(2) . . ?
C10 C9 C8 117.8(2) . . ?
C11 C10 C9 120.0(2) . . ?
C10 C11 C12 118.6(2) . . ?
C11 C12 C13 124.9(2) . . ?
N2 C12 C11 121.6(2) . . ?
N2 C12 C13 113.4(2) . . ?
N3 C13 C12 118.6(2) . . ?
C15 C14 N3 122.4(2) . . ?
C19 C14 C15 119.6(2) . . ?
C19 C14 N3 118.0(2) . . ?
C16 C15 C14 119.7(2) . . ?
C17 C16 C15 119.9(3) . . ?
C16 C17 Cl2 120.1(2) . . ?
C18 C17 C16 121.3(2) . . ?
C18 C17 Cl2 118.6(2) . . ?
C17 C18 C19 118.7(2) . . ?
C14 C19 C18 120.7(2) . . ?
C21 C20 C25 120.0(2) . . ?
C21 C20 N4 117.5(2) . . ?
C25 C20 N4 122.5(2) . . ?
C22 C21 C20 120.3(2) . . ?
C23 C22 C21 119.0(2) . . ?
C22 C23 C24 121.7(2) . . ?
C22 C23 Cl3 119.83(19) . . ?
C24 C23 Cl3 118.50(19) . . ?
C23 C24 C25 119.1(2) . . ?
C24 C25 C20 119.8(2) . . ?
N4 C26 C27 117.6(2) . . ?
C28 C27 C26 125.0(2) . . ?
N5 C27 C26 113.66(19) . . ?
N5 C27 C28 121.3(2) . . ?
C29 C28 C27 118.4(2) . . ?
C28 C29 C30 120.1(2) . . ?
C31 C30 C29 118.1(2) . . ?
C30 C31 C32 125.2(2) . . ?
N5 C31 C30 121.4(2) . . ?
N5 C31 C32 113.21(19) . . ?
N6 C32 C31 117.1(2) . . ?
C34 C33 C38 120.5(2) . . ?
C34 C33 N6 119.0(2) . . ?
C38 C33 N6 120.2(2) . . ?
C35 C34 C33 119.9(3) . . ?
C36 C35 C34 119.2(3) . . ?
C35 C36 Cl4 118.3(2) . . ?
C37 C36 C35 121.4(3) . . ?
C37 C36 Cl4 120.3(2) . . ?
C36 C37 C38 119.7(3) . . ?
C33 C38 C37 119.2(3) . . ?
N2 Co1 N1 74.96(7) . . ?
N2 Co1 N3 75.73(7) . . ?
N2 Co1 N4 114.09(7) . . ?
N2 Co1 N6 93.76(7) . . ?
N3 Co1 N1 149.42(7) . . ?
N4 Co1 N1 89.57(7) . . ?
N4 Co1 N3 94.51(7) . . ?
N4 Co1 N6 151.83(7) . . ?
N5 Co1 N1 94.96(7) . . ?
N5 Co1 N2 164.85(8) . . ?
N5 Co1 N3 115.47(7) . . ?
N5 Co1 N4 76.46(7) . . ?
N5 Co1 N6 75.40(7) . . ?
N6 Co1 N1 93.93(8) . . ?
N6 Co1 N3 96.49(8) . . ?
C1 N1 Co1 128.61(15) . . ?
C7 N1 C1 117.8(2) . . ?
C7 N1 Co1 113.16(16) . . ?
C8 N2 Co1 120.27(16) . . ?
C12 N2 C8 119.93(19) . . ?
C12 N2 Co1 119.37(15) . . ?
C13 N3 C14 118.1(2) . . ?
C13 N3 Co1 111.80(15) . . ?
C14 N3 Co1 130.11(15) . . ?
C20 N4 Co1 127.06(14) . . ?
C26 N4 C20 119.7(2) . . ?
C26 N4 Co1 113.19(15) . . ?
C27 N5 Co1 118.50(15) . . ?
C31 N5 C27 120.65(19) . . ?
C31 N5 Co1 120.14(15) . . ?
C32 N6 C33 119.1(2) . . ?
C32 N6 Co1 113.81(15) . . ?
C33 N6 Co1 124.49(15) . . ?
O1 C39 C40 111.9(3) . . ?
O2 C39 C40 126.8(3) . . ?
O2 C39 O1 121.2(3) . . ?
O1 C41 C42 108.6(3) . . ?
C39 O1 C41 117.7(2) . . ?
O3 Cl5 O4 108.48(16) . . ?
O3 Cl5 O5 110.5(2) . . ?
O3 Cl5 O6 111.7(2) . . ?
O5 Cl5 O4 108.14(15) . . ?
O5 Cl5 O6 108.13(17) . . ?
O6 Cl5 O4 109.77(16) . . ?
O7 Cl6 O9 110.8(4) . . ?
O7 Cl6 O10 110.0(3) . . ?
O8 Cl6 O7 108.9(4) . . ?
O8 Cl6 O9 109.1(4) . . ?
O8 Cl6 O10 108.8(4) . . ?
O9 Cl6 O10 109.3(3) . . ?
O7B Cl6B O8B 109.7(11) . . ?
O7B Cl6B O10B 108.3(10) . . ?
O9B Cl6B O7B 108.7(10) . . ?
O9B Cl6B O8B 110.3(10) . . ?
O9B Cl6B O10B 111.4(10) . . ?
O10B Cl6B O8B 108.4(10) . . ?

loop_
_geom_bond_atom_site_label_1
_geom_bond_atom_site_label_2
_geom_bond_distance
_geom_bond_site_symmetry_2
_geom_bond_publ_flag
C1 C2 1.392(4) . ?
C1 C6 1.389(4) . ?
C1 N1 1.427(3) . ?
C2 C3 1.386(4) . ?
C3 C4 1.382(4) . ?
C4 C5 1.385(4) . ?
C4 Cl1 1.736(3) . ?
C5 C6 1.381(4) . ?
C7 C8 1.468(3) . ?
C7 N1 1.285(3) . ?
C8 C9 1.389(3) . ?
C8 N2 1.334(3) . ?
C9 C10 1.389(4) . ?
C10 C11 1.373(4) . ?
C11 C12 1.389(3) . ?
C12 C13 1.463(3) . ?
C12 N2 1.331(3) . ?
C13 N3 1.285(3) . ?
C14 C15 1.391(4) . ?
C14 C19 1.385(3) . ?
C14 N3 1.434(3) . ?
C15 C16 1.380(4) . ?
C16 C17 1.380(4) . ?
C17 C18 1.376(4) . ?
C17 Cl2 1.739(3) . ?
C18 C19 1.387(3) . ?
C20 C21 1.390(3) . ?
C20 C25 1.391(3) . ?
C20 N4 1.423(3) . ?
C21 C22 1.386(3) . ?
C22 C23 1.374(3) . ?
C23 C24 1.388(3) . ?
C23 Cl3 1.739(2) . ?
C24 C25 1.390(3) . ?
C26 C27 1.462(3) . ?
C26 N4 1.290(3) . ?
C27 C28 1.390(3) . ?
C27 N5 1.337(3) . ?
C28 C29 1.381(4) . ?
C29 C30 1.395(3) . ?
C30 C31 1.389(3) . ?
C31 C32 1.474(3) . ?
C31 N5 1.337(3) . ?
C32 N6 1.284(3) . ?
C33 C34 1.385(4) . ?
C33 C38 1.388(4) . ?
C33 N6 1.432(3) . ?
C34 C35 1.384(4) . ?
C35 C36 1.377(5) . ?
C36 C37 1.373(5) . ?
C36 Cl4 1.738(3) . ?
C37 C38 1.390(4) . ?
Co1 N1 2.231(2) . ?
Co1 N2 2.0258(18) . ?
Co1 N3 2.2252(19) . ?
Co1 N4 2.1692(19) . ?
Co1 N5 2.0252(18) . ?
Co1 N6 2.201(2) . ?
C39 C40 1.483(5) . ?
C39 O1 1.313(4) . ?
C39 O2 1.217(4) . ?
C41 C42 1.474(5) . ?
C41 O1 1.465(4) . ?
Cl5 O3 1.397(3) . ?
Cl5 O4 1.436(2) . ?
Cl5 O5 1.422(2) . ?
Cl5 O6 1.427(2) . ?
Cl6 O7 1.411(4) . ?
Cl6 O8 1.395(5) . ?
Cl6 O9 1.430(5) . ?
Cl6 O10 1.444(4) . ?
Cl6B O7B 1.361(13) . ?
Cl6B O8B 1.380(13) . ?
Cl6B O9B 1.360(13) . ?
Cl6B O10B 1.362(13) . ?
